data_7222955
loop_
_publ_author_name
'Dickens, P.G.'
'Stuttard, G.P.'
'Ball, R.G.J.'
'Hull, S.'
'Powell, A.V.'
'Patat, S.'

_publ_section_title
;
 Powder neutron diffraction study of the mixed uraniumvanadium oxides
 Cs2(UO2)2(V2O8) and UVO5
;
_journal_name_full 'Journal of Materials Chemistry'
_journal_page_first 161
_journal_page_last 166
_journal_volume 2
_journal_year 1992
_chemical_formula_sum 'O5 U V'
_chemical_name_systematic '(U O2) (V O3)'
_space_group_IT_number 57
_symmetry_space_group_name_Hall '-P 2c 2b'
_symmetry_space_group_name_H-M 'P b c m'
_cell_angle_alpha 90
_cell_angle_beta 90
_cell_angle_gamma 90
_cell_formula_units_Z 4
_cell_length_a 4.1231
_cell_length_b 12.3641
_cell_length_c 7.2071
_cell_volume 367.407
_citation_journal_id_ASTM JMACEP
_cod_data_source_file Dickens_JMACEP_1992_1545.cif
_cod_data_source_block O5U1V1
_cod_original_cell_volume 367.4066
_cod_original_formula_sum 'O5 U1 V1'
_cod_database_code 7222955

loop_
_symmetry_equiv_pos_as_xyz
x,y,z
-x,-y,z+1/2
x,-y+1/2,-z
-x,y+1/2,-z+1/2
-x,-y,-z
x,y,-z-1/2
-x,y-1/2,z
x,-y-1/2,z-1/2

loop_
_atom_site_label
_atom_site_type_symbol
_atom_site_fract_x
_atom_site_fract_y
_atom_site_fract_z
_atom_site_occupancy
_atom_site_U_iso_or_equiv
O3 O-2 -0.007 0.2155 0.25 1 0.0
U1 U+5 0.0073 0.0275 0.25 1 0.0
V1 V+5 0.0994 0.25 0 1 0.0
O2 O-2 0.499 0.25 0 1 0.0
O1 O-2 0.504 0.0274 0.25 1 0.0
O4 O-2 0.0206 -0.1032 0.0416 1 0.0
